data_7229055
loop_
_publ_author_name
'Yukang, Wang'
'Peng, Qian'
'Su, Ji-Hu'
'Li, Yanan'
'Bi, MeiXiang'
'Zha, Zhenggen'
'Wang, Zhiyong'

_publ_section_title
;
 Efficient electrosynthesis of phosphinic amides via oxidative
 cross-coupling between N&#x2212;H/P&#x2212;H
;
_journal_name_full 'Green Chem.'
_journal_paper_doi 10.1039/C7GC01989K
_journal_year 2017
_chemical_formula_sum 'C18 H22 N O P'
_chemical_formula_weight 299.33
_chemical_name_systematic
;
 ?
;
_space_group_crystal_system triclinic
_space_group_IT_number 2
_space_group_name_Hall '-P 1'
_space_group_name_H-M_alt 'P -1'
_symmetry_space_group_name_Hall '-P 1'
_symmetry_space_group_name_H-M 'P -1'
_atom_sites_solution_hydrogens geom
_audit_creation_method SHELXL-2013
_audit_update_record
;
2016-10-25 deposited with the CCDC.
2017-09-04 downloaded from the CCDC.
;
_cell_angle_alpha 71.938(6)
_cell_angle_beta 83.952(6)
_cell_angle_gamma 85.034(6)
_cell_formula_units_Z 2
_cell_length_a 8.8111(7)
_cell_length_b 8.8406(6)
_cell_length_c 11.0875(8)
_cell_measurement_reflns_used 2852
_cell_measurement_temperature 292(2)
_cell_measurement_theta_max 70.8610
_cell_measurement_theta_min 4.1910
_cell_volume 815.21(11)
_computing_cell_refinement 'CrysAlisPro (Rigaku OD, 2015)'
_computing_data_collection 'CrysAlisPro (Rigaku OD, 2015)'
_computing_data_reduction 'CrysAlisPro (Rigaku OD, 2015)'
_computing_molecular_graphics 'Ortep-3 (L. J. Farrugia, 2001)'
_computing_publication_material SHELXL-97
_computing_structure_refinement 'SHELXL-97 (Sheldrick, 1997)'
_computing_structure_solution 'SHELXS-97 (Sheldrick, 1997)'
_diffrn_ambient_temperature 292(2)
_diffrn_detector_area_resol_mean 5.2169
_diffrn_measured_fraction_theta_full 0.988
_diffrn_measured_fraction_theta_max 0.964
_diffrn_measurement_device_type 'SuperNova, Dual, Cu at zero, AtlasS2'
_diffrn_measurement_method '\w scans'
_diffrn_radiation_type CuK\a
_diffrn_radiation_wavelength 1.54184
_diffrn_reflns_av_R_equivalents 0.0328
_diffrn_reflns_av_unetI/netI 0.0340
_diffrn_reflns_Laue_measured_fraction_full 0.988
_diffrn_reflns_Laue_measured_fraction_max 0.964
_diffrn_reflns_limit_h_max 10
_diffrn_reflns_limit_h_min -10
_diffrn_reflns_limit_k_max 10
_diffrn_reflns_limit_k_min -9
_diffrn_reflns_limit_l_max 13
_diffrn_reflns_limit_l_min -13
_diffrn_reflns_number 5167
_diffrn_reflns_point_group_measured_fraction_full 0.988
_diffrn_reflns_point_group_measured_fraction_max 0.964
_diffrn_reflns_theta_full 67.684
_diffrn_reflns_theta_max 71.238
_diffrn_reflns_theta_min 4.209
_diffrn_source 'micro-focus sealed X-ray tube'
_exptl_absorpt_coefficient_mu 1.469
_exptl_absorpt_correction_T_max 1.00000
_exptl_absorpt_correction_T_min 0.42695
_exptl_absorpt_correction_type multi-scan
_exptl_absorpt_process_details
;
CrysAlisPro 1.171.38.43f (Rigaku Oxford Diffraction, 2015)
Empirical absorption correction using spherical harmonics,
 implemented in SCALE3 ABSPACK scaling algorithm.
;
_exptl_crystal_colour yellow
_exptl_crystal_density_diffrn 1.219
_exptl_crystal_description block
_exptl_crystal_F_000 320
_exptl_crystal_size_max 0.180
_exptl_crystal_size_mid 0.150
_exptl_crystal_size_min 0.100
_refine_diff_density_max 0.579
_refine_diff_density_min -0.392
_refine_diff_density_rms 0.084
_refine_ls_extinction_method none
_refine_ls_goodness_of_fit_ref 1.082
_refine_ls_hydrogen_treatment constr
_refine_ls_matrix_type full
_refine_ls_number_parameters 191
_refine_ls_number_reflns 3048
_refine_ls_number_restraints 0
_refine_ls_restrained_S_all 1.082
_refine_ls_R_factor_all 0.0746
_refine_ls_R_factor_gt 0.0676
_refine_ls_shift/su_max 0.000
_refine_ls_shift/su_mean 0.000
_refine_ls_structure_factor_coef Fsqd
_refine_ls_weighting_details 'w=1/[\s^2^(Fo^2^)+(0.1197P)^2^+0.0758P] where P=(Fo^2^+2Fc^2^)/3'
_refine_ls_weighting_scheme calc
_refine_ls_wR_factor_gt 0.1760
_refine_ls_wR_factor_ref 0.1887
_reflns_Friedel_coverage 0.000
_reflns_number_gt 2605
_reflns_number_total 3048
_reflns_threshold_expression 'I > 2\s(I)'
_cod_data_source_file c7gc01989k2.cif
_cod_data_source_block shelxl
_cod_database_code 7229055
_shelx_space_group_comment
;
The symmetry employed for this shelxl refinement is uniquely defined
by the following loop, which should always be used as a source of
symmetry information in preference to the above space-group names.
They are only intended as comments.
;
_shelx_estimated_absorpt_t_min 0.778
_shelx_estimated_absorpt_t_max 0.867
_shelxl_version_number 2013-4

loop_
_space_group_symop_operation_xyz
'x, y, z'
'-x, -y, -z'

loop_
_atom_site_label
_atom_site_type_symbol
_atom_site_fract_x
_atom_site_fract_y
_atom_site_fract_z
_atom_site_U_iso_or_equiv
_atom_site_adp_type
_atom_site_occupancy
_atom_site_site_symmetry_order
_atom_site_calc_flag
_atom_site_refinement_flags_posn
_atom_site_refinement_flags_adp
P1 P 0.21318(6) 0.65768(7) 0.74350(6) 0.0488(2) Uani 1 1 d . .
O1 O 0.1020(2) 0.7244(2) 0.82483(18) 0.0622(5) Uani 1 1 d . .
N1 N 0.2161(2) 0.7343(2) 0.58699(19) 0.0522(5) Uani 1 1 d . .
C13 C 0.4072(3) 0.6717(3) 0.7767(2) 0.0505(5) Uani 1 1 d . .
C7 C 0.1894(2) 0.4483(3) 0.7703(2) 0.0492(5) Uani 1 1 d . .
C12 C 0.0996(3) 0.3678(3) 0.8779(2) 0.0575(6) Uani 1 1 d . .
H12 H 0.0481 0.4232 0.9302 0.069 Uiso 1 1 calc R U
C18 C 0.4302(3) 0.7081(3) 0.8869(2) 0.0605(6) Uani 1 1 d . .
H18 H 0.3466 0.7278 0.9396 0.073 Uiso 1 1 calc R U
C4 C 0.0938(3) 0.7046(3) 0.5176(3) 0.0604(6) Uani 1 1 d . .
H4A H 0.0122 0.7869 0.5114 0.073 Uiso 1 1 calc R U
H4B H 0.0518 0.6027 0.5635 0.073 Uiso 1 1 calc R U
C5 C 0.1573(3) 0.7039(3) 0.3860(3) 0.0617(7) Uani 1 1 d . .
H5A H 0.0752 0.6879 0.3400 0.074 Uiso 1 1 calc R U
H5B H 0.2324 0.6153 0.3930 0.074 Uiso 1 1 calc R U
C14 C 0.5336(3) 0.6413(3) 0.7004(3) 0.0629(6) Uani 1 1 d . .
H14 H 0.5201 0.6156 0.6272 0.075 Uiso 1 1 calc R U
C8 C 0.2640(3) 0.3636(3) 0.6926(3) 0.0605(6) Uani 1 1 d . .
H8 H 0.3252 0.4159 0.6207 0.073 Uiso 1 1 calc R U
C3 C 0.2785(3) 0.8915(3) 0.5216(3) 0.0616(6) Uani 1 1 d . .
H3A H 0.3565 0.9106 0.5699 0.074 Uiso 1 1 calc R U
H3B H 0.1977 0.9747 0.5155 0.074 Uiso 1 1 calc R U
C2 C 0.3464(3) 0.8953(3) 0.3903(3) 0.0644(7) Uani 1 1 d . .
H2A H 0.4328 0.8180 0.3978 0.077 Uiso 1 1 calc R U
H2B H 0.3841 0.9999 0.3469 0.077 Uiso 1 1 calc R U
C11 C 0.0863(3) 0.2042(3) 0.9076(3) 0.0676(7) Uani 1 1 d . .
H11 H 0.0269 0.1507 0.9803 0.081 Uiso 1 1 calc R U
C1 C 0.2318(3) 0.8586(3) 0.3104(3) 0.0635(7) Uani 1 1 d . .
H1 H 0.1518 0.9450 0.2943 0.076 Uiso 1 1 calc R U
C10 C 0.1598(3) 0.1222(3) 0.8309(3) 0.0728(8) Uani 1 1 d . .
H10 H 0.1513 0.0128 0.8518 0.087 Uiso 1 1 calc R U
C17 C 0.5772(4) 0.7151(4) 0.9183(3) 0.0713(8) Uani 1 1 d . .
H17 H 0.5915 0.7405 0.9915 0.086 Uiso 1 1 calc R U
C9 C 0.2476(3) 0.2017(4) 0.7217(3) 0.0729(8) Uani 1 1 d . .
H9 H 0.2953 0.1461 0.6681 0.087 Uiso 1 1 calc R U
C16 C 0.7012(3) 0.6851(4) 0.8423(3) 0.0731(8) Uani 1 1 d . .
H16 H 0.7994 0.6890 0.8643 0.088 Uiso 1 1 calc R U
C15 C 0.6807(3) 0.6488(4) 0.7326(3) 0.0730(8) Uani 1 1 d . .
H15 H 0.7651 0.6295 0.6804 0.088 Uiso 1 1 calc R U
C6 C 0.3066(5) 0.8489(5) 0.1827(3) 0.0893(10) Uani 1 1 d . .
H6A H 0.3871 0.7664 0.1965 0.134 Uiso 1 1 calc R U
H6B H 0.3482 0.9491 0.1356 0.134 Uiso 1 1 calc R U
H6C H 0.2316 0.8249 0.1354 0.134 Uiso 1 1 calc R U

loop_
_atom_site_aniso_label
_atom_site_aniso_U_11
_atom_site_aniso_U_22
_atom_site_aniso_U_33
_atom_site_aniso_U_23
_atom_site_aniso_U_13
_atom_site_aniso_U_12
P1 0.0409(4) 0.0515(4) 0.0583(4) -0.0220(3) -0.0056(2) -0.0044(2)
O1 0.0514(9) 0.0667(11) 0.0753(12) -0.0326(9) -0.0017(8) -0.0041(8)
N1 0.0480(10) 0.0520(11) 0.0594(11) -0.0175(9) -0.0096(8) -0.0099(8)
C13 0.0469(12) 0.0478(12) 0.0601(13) -0.0185(10) -0.0103(10) -0.0054(9)
C7 0.0410(11) 0.0539(12) 0.0550(12) -0.0173(10) -0.0093(9) -0.0052(9)
C12 0.0544(13) 0.0651(15) 0.0552(13) -0.0184(11) -0.0080(10) -0.0102(11)
C18 0.0601(14) 0.0668(15) 0.0585(14) -0.0209(12) -0.0127(11) -0.0080(12)
C4 0.0431(12) 0.0681(15) 0.0678(15) -0.0134(12) -0.0121(10) -0.0090(11)
C5 0.0563(14) 0.0683(15) 0.0641(14) -0.0189(12) -0.0173(11) -0.0130(12)
C14 0.0499(13) 0.0699(16) 0.0805(17) -0.0383(13) -0.0087(12) -0.0050(11)
C8 0.0485(13) 0.0591(14) 0.0773(16) -0.0270(12) 0.0049(11) -0.0105(11)
C3 0.0704(16) 0.0455(12) 0.0713(16) -0.0170(11) -0.0153(12) -0.0079(11)
C2 0.0639(15) 0.0576(14) 0.0686(15) -0.0092(12) -0.0103(12) -0.0179(12)
C11 0.0691(17) 0.0603(15) 0.0673(16) -0.0056(12) -0.0091(13) -0.0177(13)
C1 0.0607(15) 0.0606(14) 0.0668(15) -0.0117(12) -0.0160(12) -0.0061(12)
C10 0.0650(17) 0.0511(14) 0.099(2) -0.0140(14) -0.0158(15) -0.0094(12)
C17 0.0711(18) 0.0794(19) 0.0687(17) -0.0215(14) -0.0269(14) -0.0114(14)
C9 0.0571(15) 0.0604(15) 0.110(2) -0.0403(16) 0.0014(15) -0.0052(12)
C16 0.0567(16) 0.0705(17) 0.095(2) -0.0194(15) -0.0311(15) -0.0076(13)
C15 0.0445(13) 0.0756(18) 0.107(2) -0.0392(17) -0.0078(13) -0.0019(12)
C6 0.097(2) 0.103(3) 0.0676(18) -0.0210(17) -0.0042(17) -0.025(2)

loop_
_atom_type_symbol
_atom_type_description
_atom_type_scat_dispersion_real
_atom_type_scat_dispersion_imag
_atom_type_scat_source
C C 0.0181 0.0091 'International Tables Vol C Tables 4.2.6.8 and 6.1.1.4'
H H 0.0000 0.0000 'International Tables Vol C Tables 4.2.6.8 and 6.1.1.4'
N N 0.0311 0.0180 'International Tables Vol C Tables 4.2.6.8 and 6.1.1.4'
O O 0.0492 0.0322 'International Tables Vol C Tables 4.2.6.8 and 6.1.1.4'
P P 0.2955 0.4335 'International Tables Vol C Tables 4.2.6.8 and 6.1.1.4'

loop_
_geom_angle_atom_site_label_1
_geom_angle_atom_site_label_2
_geom_angle_atom_site_label_3
_geom_angle
O1 P1 N1 119.37(11)
O1 P1 C13 111.30(11)
N1 P1 C13 103.76(10)
O1 P1 C7 111.76(11)
N1 P1 C7 103.40(10)
C13 P1 C7 106.12(11)
C4 N1 C3 110.89(19)
C4 N1 P1 120.60(16)
C3 N1 P1 120.66(16)
C14 C13 C18 118.7(2)
C14 C13 P1 122.86(18)
C18 C13 P1 118.3(2)
C12 C7 C8 119.0(2)
C12 C7 P1 117.93(19)
C8 C7 P1 122.92(18)
C7 C12 C11 120.1(3)
C7 C12 H12 119.9
C11 C12 H12 119.9
C17 C18 C13 120.3(3)
C17 C18 H18 119.8
C13 C18 H18 119.8
N1 C4 C5 109.75(19)
N1 C4 H4A 109.7
C5 C4 H4A 109.7
N1 C4 H4B 109.7
C5 C4 H4B 109.7
H4A C4 H4B 108.2
C4 C5 C1 112.4(2)
C4 C5 H5A 109.1
C1 C5 H5A 109.1
C4 C5 H5B 109.1
C1 C5 H5B 109.1
H5A C5 H5B 107.9
C13 C14 C15 120.5(3)
C13 C14 H14 119.7
C15 C14 H14 119.7
C9 C8 C7 120.3(3)
C9 C8 H8 119.9
C7 C8 H8 119.9
N1 C3 C2 109.4(2)
N1 C3 H3A 109.8
C2 C3 H3A 109.8
N1 C3 H3B 109.8
C2 C3 H3B 109.8
H3A C3 H3B 108.2
C3 C2 C1 112.8(2)
C3 C2 H2A 109.0
C1 C2 H2A 109.0
C3 C2 H2B 109.0
C1 C2 H2B 109.0
H2A C2 H2B 107.8
C10 C11 C12 120.4(3)
C10 C11 H11 119.8
C12 C11 H11 119.8
C6 C1 C5 111.2(3)
C6 C1 C2 111.7(3)
C5 C1 C2 109.2(2)
C6 C1 H1 108.2
C5 C1 H1 108.2
C2 C1 H1 108.2
C11 C10 C9 120.1(3)
C11 C10 H10 120.0
C9 C10 H10 120.0
C16 C17 C18 120.4(3)
C16 C17 H17 119.8
C18 C17 H17 119.8
C8 C9 C10 120.0(3)
C8 C9 H9 120.0
C10 C9 H9 120.0
C17 C16 C15 120.1(2)
C17 C16 H16 120.0
C15 C16 H16 120.0
C16 C15 C14 119.9(3)
C16 C15 H15 120.1
C14 C15 H15 120.1
C1 C6 H6A 109.5
C1 C6 H6B 109.5
H6A C6 H6B 109.5
C1 C6 H6C 109.5
H6A C6 H6C 109.5
H6B C6 H6C 109.5

loop_
_geom_bond_atom_site_label_1
_geom_bond_atom_site_label_2
_geom_bond_distance
P1 O1 1.4712(19)
P1 N1 1.654(2)
P1 C13 1.809(2)
P1 C7 1.809(2)
N1 C4 1.474(3)
N1 C3 1.478(3)
C13 C14 1.385(4)
C13 C18 1.394(3)
C7 C12 1.389(3)
C7 C8 1.390(4)
C12 C11 1.392(4)
C12 H12 0.9300
C18 C17 1.387(4)
C18 H18 0.9300
C4 C5 1.508(4)
C4 H4A 0.9700
C4 H4B 0.9700
C5 C1 1.527(4)
C5 H5A 0.9700
C5 H5B 0.9700
C14 C15 1.392(4)
C14 H14 0.9300
C8 C9 1.383(4)
C8 H8 0.9300
C3 C2 1.506(4)
C3 H3A 0.9700
C3 H3B 0.9700
C2 C1 1.528(4)
C2 H2A 0.9700
C2 H2B 0.9700
C11 C10 1.361(5)
C11 H11 0.9300
C1 C6 1.522(4)
C1 H1 0.9800
C10 C9 1.388(5)
C10 H10 0.9300
C17 C16 1.367(4)
C17 H17 0.9300
C9 H9 0.9300
C16 C15 1.383(5)
C16 H16 0.9300
C15 H15 0.9300
C6 H6A 0.9600
C6 H6B 0.9600
C6 H6C 0.9600

loop_
_geom_torsion_atom_site_label_1
_geom_torsion_atom_site_label_2
_geom_torsion_atom_site_label_3
_geom_torsion_atom_site_label_4
_geom_torsion
O1 P1 N1 C4 -72.9(2)
C13 P1 N1 C4 162.6(2)
C7 P1 N1 C4 51.9(2)
O1 P1 N1 C3 73.4(2)
C13 P1 N1 C3 -51.1(2)
C7 P1 N1 C3 -161.73(19)
O1 P1 C13 C14 -169.4(2)
N1 P1 C13 C14 -39.8(2)
C7 P1 C13 C14 68.8(2)
O1 P1 C13 C18 13.4(2)
N1 P1 C13 C18 143.0(2)
C7 P1 C13 C18 -108.4(2)
O1 P1 C7 C12 -14.0(2)
N1 P1 C7 C12 -143.65(18)
C13 P1 C7 C12 107.48(19)
O1 P1 C7 C8 170.0(2)
N1 P1 C7 C8 40.3(2)
C13 P1 C7 C8 -68.5(2)
C8 C7 C12 C11 0.7(3)
P1 C7 C12 C11 -175.50(19)
C14 C13 C18 C17 0.6(4)
P1 C13 C18 C17 178.0(2)
C3 N1 C4 C5 61.4(3)
P1 N1 C4 C5 -149.27(19)
N1 C4 C5 C1 -56.8(3)
C18 C13 C14 C15 -0.7(4)
P1 C13 C14 C15 -177.9(2)
C12 C7 C8 C9 0.6(4)
P1 C7 C8 C9 176.6(2)
C4 N1 C3 C2 -61.3(3)
P1 N1 C3 C2 149.45(19)
N1 C3 C2 C1 56.8(3)
C7 C12 C11 C10 -0.7(4)
C4 C5 C1 C6 175.1(2)
C4 C5 C1 C2 51.4(3)
C3 C2 C1 C6 -175.0(3)
C3 C2 C1 C5 -51.6(3)
C12 C11 C10 C9 -0.6(4)
C13 C18 C17 C16 -0.6(4)
C7 C8 C9 C10 -1.9(4)
C11 C10 C9 C8 1.9(5)
C18 C17 C16 C15 0.6(5)
C17 C16 C15 C14 -0.7(5)
C13 C14 C15 C16 0.8(5)
